data_4350547
loop_
_publ_author_name
'Luo, Junjian'
'Xu, Li'

_publ_section_title
;
 Layered lanthanide molybdate pillared by chiral [lambda-Mo2O4EDTA]2-.
;
_journal_issue 26
_journal_name_full 'Inorganic chemistry'
_journal_page_first 11030
_journal_page_last 11034
_journal_paper_doi 10.1021/ic0611793
_journal_volume 45
_journal_year 2006
_chemical_formula_sum 'C10 H16 Eu2 Mo4 N2 O22'
_chemical_formula_weight 1203.93
_chemical_name_common '[(H2O)EuMoO4][Mo2O4EDTA]'
_space_group_IT_number 5
_space_group_name_Hall 'C 2y'
_space_group_name_H-M_alt 'C 1 2 1'
_symmetry_cell_setting monoclinic
_symmetry_space_group_name_H-M 'C 1 2 1'
_atom_sites_solution_hydrogens geom
_atom_sites_solution_primary direct
_atom_sites_solution_secondary difmap
_audit_creation_method SHELXL-97
_cell_angle_alpha 90.00
_cell_angle_beta 109.823(5)
_cell_angle_gamma 90.00
_cell_formula_units_Z 2
_cell_length_a 10.3383(18)
_cell_length_b 10.5558(12)
_cell_length_c 12.0715(18)
_cell_measurement_reflns_used 1908
_cell_measurement_temperature 293(2)
_cell_measurement_theta_max 27.4835
_cell_measurement_theta_min 2.8487
_cell_volume 1239.3(3)
_computing_structure_refinement 'SHELXL-97 (Sheldrick, 1997)'
_computing_structure_solution 'SHELXS-97 (Sheldrick, 1990)'
_diffrn_ambient_temperature 293(2)
_diffrn_measured_fraction_theta_full 0.979
_diffrn_measured_fraction_theta_max 0.979
_diffrn_radiation_monochromator graphite
_diffrn_radiation_source 'fine-focus sealed tube'
_diffrn_radiation_type MoK\a
_diffrn_radiation_wavelength 0.71073
_diffrn_reflns_av_R_equivalents 0.0220
_diffrn_reflns_av_sigmaI/netI 0.0468
_diffrn_reflns_limit_h_max 12
_diffrn_reflns_limit_h_min -13
_diffrn_reflns_limit_k_max 13
_diffrn_reflns_limit_k_min -11
_diffrn_reflns_limit_l_max 15
_diffrn_reflns_limit_l_min -15
_diffrn_reflns_number 4628
_diffrn_reflns_theta_full 27.48
_diffrn_reflns_theta_max 27.48
_diffrn_reflns_theta_min 2.85
_exptl_absorpt_coefficient_mu 7.049
_exptl_absorpt_correction_T_max 0.3635
_exptl_absorpt_correction_T_min 0.2615
_exptl_absorpt_correction_type SADABS
_exptl_crystal_colour orange-redish
_exptl_crystal_density_diffrn 3.226
_exptl_crystal_density_method 'not measured'
_exptl_crystal_description prism
_exptl_crystal_F_000 1120
_exptl_crystal_size_max 0.26
_exptl_crystal_size_mid 0.22
_exptl_crystal_size_min 0.18
_refine_diff_density_max 1.429
_refine_diff_density_min -0.789
_refine_diff_density_rms 0.136
_refine_ls_abs_structure_details 'Flack H D (1983), Acta Cryst. A39, 876-881'
_refine_ls_abs_structure_Flack -0.021(10)
_refine_ls_extinction_method none
_refine_ls_goodness_of_fit_ref 0.914
_refine_ls_hydrogen_treatment mixed
_refine_ls_matrix_type full
_refine_ls_number_parameters 190
_refine_ls_number_reflns 2487
_refine_ls_number_restraints 1
_refine_ls_restrained_S_all 0.914
_refine_ls_R_factor_all 0.0215
_refine_ls_R_factor_gt 0.0208
_refine_ls_shift/su_max 0.001
_refine_ls_shift/su_mean 0.000
_refine_ls_structure_factor_coef Fsqd
_refine_ls_weighting_details 'calc w=1/[\s^2^(Fo^2^)+(0.0000P)^2^+0.0000P] where P=(Fo^2^+2Fc^2^)/3'
_refine_ls_weighting_scheme calc
_refine_ls_wR_factor_gt 0.0394
_refine_ls_wR_factor_ref 0.0396
_reflns_number_gt 2422
_reflns_number_total 2487
_reflns_threshold_expression >2sigma(I)
_cod_data_source_file ic0611793si20060628_111735.cif
_cod_data_source_block '[(H2O)EuMoO4][Mo2O4EDTA]_(2)'
_cod_original_sg_symbol_H-M C2
_cod_database_code 4350547

loop_
_symmetry_equiv_pos_as_xyz
'x, y, z'
'-x, y, -z'
'x+1/2, y+1/2, z'
'-x+1/2, y+1/2, -z'

loop_
_atom_site_label
_atom_site_type_symbol
_atom_site_fract_x
_atom_site_fract_y
_atom_site_fract_z
_atom_site_U_iso_or_equiv
_atom_site_adp_type
_atom_site_occupancy
_atom_site_symmetry_multiplicity
_atom_site_calc_flag
_atom_site_refinement_flags
Eu Eu 0.28637(2) 1.04077(3) 0.62674(2) 0.00834(6) Uani 1 1 d .
Mo1 Mo 0.0000 0.78406(7) 0.5000 0.01000(17) Uani 1 2 d S
Mo2 Mo 0.0000 1.29034(6) 0.5000 0.01050(18) Uani 1 2 d S
Mo3 Mo 0.11032(5) 0.89925(6) 0.08997(5) 0.01387(11) Uani 1 1 d .
O1 O 0.1283(6) 0.8788(5) 0.5983(5) 0.0252(12) Uani 1 1 d .
O2 O 0.0727(5) 0.6858(5) 0.4185(5) 0.0280(12) Uani 1 1 d .
O3 O 0.1197(5) 1.1948(5) 0.6064(4) 0.0196(11) Uani 1 1 d .
O4 O 0.0875(5) 1.3841(5) 0.4289(4) 0.0240(12) Uani 1 1 d .
O5 O 0.1602(5) 0.9341(4) 0.2701(4) 0.0258(12) Uani 1 1 d .
O6 O 0.1753(4) 1.0612(6) 0.4198(3) 0.0311(13) Uani 1 1 d .
O7 O 0.3177(5) 0.9264(5) 0.1167(4) 0.0289(13) Uani 1 1 d .
O8 O 0.4913(3) 1.0333(8) 0.7924(3) 0.0351(12) Uani 1 1 d .
O9 O 0.1338(5) 0.7404(5) 0.1056(4) 0.0338(12) Uani 1 1 d .
O10 O -0.0782(4) 0.9365(4) 0.0756(3) 0.0162(9) Uani 1 1 d .
O11 O 0.2476(6) 1.0072(5) 0.8119(4) 0.0328(15) Uani 1 1 d .
N1 N 0.1475(5) 1.1248(5) 0.1246(4) 0.0128(11) Uani 1 1 d .
C1 C 0.1510(5) 1.0409(10) 0.3135(4) 0.0165(10) Uani 1 1 d .
C2 C 0.1051(7) 1.1501(6) 0.2279(5) 0.0189(14) Uani 1 1 d .
H2A H 0.0059 1.1591 0.2029 0.023 Uiso 1 1 calc R
H2B H 0.1465 1.2283 0.2657 0.023 Uiso 1 1 calc R
C3 C 0.3808(5) 1.0298(10) 0.1640(4) 0.0261(16) Uani 1 1 d .
C4 C 0.2996(6) 1.1452(7) 0.1596(6) 0.0234(16) Uani 1 1 d .
H4A H 0.3168 1.2038 0.1043 0.028 Uiso 1 1 calc R
H4B H 0.3317 1.1849 0.2367 0.028 Uiso 1 1 calc R
C5 C 0.0774(6) 1.2159(6) 0.0260(5) 0.0174(13) Uani 1 1 d .
H5B H 0.1062 1.3009 0.0544 0.026 Uiso 1 1 calc R
H5C H 0.1127 1.1996 -0.0376 0.026 Uiso 1 1 calc R
H6B H 0.295(7) 1.051(9) 0.851(5) 0.02(2) Uiso 1 1 d .
H6A H 0.180(10) 1.005(13) 0.835(9) 0.12(5) Uiso 1 1 d .

loop_
_atom_site_aniso_label
_atom_site_aniso_U_11
_atom_site_aniso_U_22
_atom_site_aniso_U_33
_atom_site_aniso_U_23
_atom_site_aniso_U_13
_atom_site_aniso_U_12
Eu 0.00709(11) 0.00830(13) 0.00961(11) 0.00068(15) 0.00277(9) 0.00044(15)
Mo1 0.0070(4) 0.0080(4) 0.0136(4) 0.000 0.0016(3) 0.000
Mo2 0.0101(4) 0.0066(4) 0.0168(4) 0.000 0.0071(3) 0.000
Mo3 0.0135(2) 0.0126(3) 0.0153(2) 0.0018(2) 0.0046(2) 0.0035(2)
O1 0.025(3) 0.022(3) 0.025(2) -0.006(2) 0.004(2) -0.013(2)
O2 0.022(3) 0.022(3) 0.044(3) -0.011(3) 0.015(2) 0.008(2)
O3 0.020(3) 0.020(3) 0.020(2) -0.003(2) 0.008(2) 0.008(2)
O4 0.022(3) 0.019(3) 0.034(3) 0.006(3) 0.014(2) -0.006(2)
O5 0.037(3) 0.019(3) 0.020(2) 0.007(2) 0.009(2) 0.005(2)
O6 0.033(2) 0.050(4) 0.0074(17) -0.002(2) 0.0029(17) 0.007(3)
O7 0.005(2) 0.033(3) 0.045(3) -0.014(3) 0.004(2) 0.006(2)
O8 0.0071(18) 0.070(4) 0.024(2) -0.003(4) -0.0006(16) 0.007(4)
O9 0.040(3) 0.022(3) 0.038(3) 0.008(2) 0.011(2) 0.010(2)
O10 0.012(2) 0.021(3) 0.016(2) -0.0052(18) 0.0040(17) 0.0051(17)
O11 0.032(3) 0.051(4) 0.018(2) -0.014(2) 0.012(2) -0.029(3)
N1 0.013(3) 0.010(3) 0.013(2) 0.003(2) 0.001(2) 0.004(2)
C1 0.012(2) 0.026(3) 0.010(2) 0.002(4) 0.0021(19) -0.001(4)
C2 0.021(4) 0.018(4) 0.016(3) -0.001(3) 0.004(3) 0.001(3)
C3 0.014(3) 0.053(5) 0.010(2) 0.011(4) 0.003(2) 0.004(4)
C4 0.012(3) 0.031(4) 0.025(3) 0.008(3) 0.004(3) -0.011(3)
C5 0.021(3) 0.013(3) 0.014(3) 0.002(3) 0.001(3) -0.003(3)

loop_
_atom_type_symbol
_atom_type_description
_atom_type_scat_dispersion_real
_atom_type_scat_dispersion_imag
_atom_type_scat_source
C C 0.0033 0.0016 'International Tables Vol C Tables 4.2.6.8 and 6.1.1.4'
H H 0.0000 0.0000 'International Tables Vol C Tables 4.2.6.8 and 6.1.1.4'
N N 0.0061 0.0033 'International Tables Vol C Tables 4.2.6.8 and 6.1.1.4'
O O 0.0106 0.0060 'International Tables Vol C Tables 4.2.6.8 and 6.1.1.4'
Mo Mo -1.6832 0.6857 'International Tables Vol C Tables 4.2.6.8 and 6.1.1.4'
Eu Eu -0.1578 3.6682 'International Tables Vol C Tables 4.2.6.8 and 6.1.1.4'

loop_
_geom_angle_atom_site_label_1
_geom_angle_atom_site_label_2
_geom_angle_atom_site_label_3
_geom_angle
_geom_angle_site_symmetry_1
_geom_angle_site_symmetry_3
O2 Eu O1 158.38(19) 4_556 .
O2 Eu O3 90.9(2) 4_556 .
O1 Eu O3 92.32(14) . .
O2 Eu O4 86.74(14) 4_556 4_546
O1 Eu O4 82.5(2) . 4_546
O3 Eu O4 158.50(16) . 4_546
O2 Eu O8 76.5(2) 4_556 .
O1 Eu O8 119.1(2) . .
O3 Eu O8 122.1(2) . .
O4 Eu O8 78.1(2) 4_546 .
O2 Eu O6 79.03(19) 4_556 .
O1 Eu O6 81.12(19) . .
O3 Eu O6 75.45(17) . .
O4 Eu O6 83.13(18) 4_546 .
O8 Eu O6 149.75(15) . .
O2 Eu O11 129.12(19) 4_556 .
O1 Eu O11 72.49(18) . .
O3 Eu O11 81.44(18) . .
O4 Eu O11 116.29(19) 4_546 .
O8 Eu O11 66.28(16) . .
O6 Eu O11 143.96(17) . .
O1 Mo1 O1 110.8(4) . 2_556
O1 Mo1 O2 110.1(3) . .
O1 Mo1 O2 108.9(2) 2_556 .
O1 Mo1 O2 108.9(2) . 2_556
O1 Mo1 O2 110.1(3) 2_556 2_556
O2 Mo1 O2 107.9(4) . 2_556
O4 Mo2 O4 111.1(4) . 2_556
O4 Mo2 O3 108.5(2) . 2_556
O4 Mo2 O3 109.2(2) 2_556 2_556
O4 Mo2 O3 109.2(2) . .
O4 Mo2 O3 108.5(2) 2_556 .
O3 Mo2 O3 110.4(3) 2_556 .
O9 Mo3 O10 108.2(2) . .
O9 Mo3 O10 106.3(2) . 2
O10 Mo3 O10 92.92(17) . 2
O9 Mo3 O7 91.0(2) . .
O10 Mo3 O7 160.05(18) . .
O10 Mo3 O7 86.53(18) 2 .
O9 Mo3 O5 94.7(2) . .
O10 Mo3 O5 86.73(18) . .
O10 Mo3 O5 157.85(17) 2 .
O7 Mo3 O5 86.4(2) . .
O9 Mo3 N1 160.6(2) . .
O10 Mo3 N1 84.95(17) . .
O10 Mo3 N1 86.60(16) 2 .
O7 Mo3 N1 75.10(18) . .
O5 Mo3 N1 71.29(17) . .
O9 Mo3 Mo3 98.45(17) . 2
O10 Mo3 Mo3 49.05(11) . 2
O10 Mo3 Mo3 48.58(12) 2 2
O7 Mo3 Mo3 135.02(15) . 2
O5 Mo3 Mo3 135.78(14) . 2
N1 Mo3 Mo3 100.93(11) . 2
Mo1 O1 Eu 148.7(3) . .
Mo1 O2 Eu 161.2(3) . 4_546
Mo2 O3 Eu 142.1(3) . .
Mo2 O4 Eu 166.2(3) . 4_556
C1 O5 Mo3 124.3(4) . .
C1 O6 Eu 158.0(5) . .
C3 O7 Mo3 121.4(4) . .
C3 O8 Eu 150.8(4) 2_656 .
Mo3 O10 Mo3 82.37(15) . 2
C2 N1 C4 108.6(5) . .
C2 N1 C5 110.4(5) . .
C4 N1 C5 107.9(4) . .
C2 N1 Mo3 104.3(4) . .
C4 N1 Mo3 106.2(4) . .
C5 N1 Mo3 118.9(3) . .
O6 C1 O5 124.6(8) . .
O6 C1 C2 118.8(8) . .
O5 C1 C2 116.6(4) . .
N1 C2 C1 108.9(5) . .
O8 C3 O7 120.8(9) 2_656 .
O8 C3 C4 120.1(9) 2_656 .
O7 C3 C4 119.0(5) . .
C3 C4 N1 115.0(6) . .
C5 C5 N1 119.0(5) 2 .

loop_
_geom_bond_atom_site_label_1
_geom_bond_atom_site_label_2
_geom_bond_distance
_geom_bond_site_symmetry_2
Eu O2 2.303(5) 4_556
Eu O1 2.309(5) .
Eu O3 2.320(5) .
Eu O4 2.341(5) 4_546
Eu O8 2.371(4) .
Eu O6 2.379(4) .
Eu O11 2.427(5) .
Mo1 O1 1.761(5) .
Mo1 O1 1.761(5) 2_556
Mo1 O2 1.763(5) .
Mo1 O2 1.763(5) 2_556
Mo2 O4 1.750(5) .
Mo2 O4 1.750(5) 2_556
Mo2 O3 1.767(5) 2_556
Mo2 O3 1.767(5) .
Mo3 O9 1.695(5) .
Mo3 O10 1.938(4) .
Mo3 O10 1.952(4) 2
Mo3 O7 2.077(5) .
Mo3 O5 2.091(5) .
Mo3 N1 2.425(5) .
Mo3 Mo3 2.5614(11) 2
O2 Eu 2.303(5) 4_546
O4 Eu 2.341(5) 4_556
O5 C1 1.260(10) .
O6 C1 1.240(6) .
O7 C3 1.300(11) .
O8 C3 1.247(6) 2_656
O10 Mo3 1.952(4) 2
N1 C2 1.479(8) .
N1 C4 1.499(7) .
N1 C5 1.511(7) .
C1 C2 1.513(10) .
C3 O8 1.247(6) 2_656
C3 C4 1.470(12) .
C5 C5 1.508(11) 2
